data_9012840
loop_
_publ_author_name
'Sieber, N. H. W.'
'Hofmeister, W.'
'Tillmanns, E.'
'Abraham, K.'

_publ_section_title
;
 Neue mineraldaten fur kupferphosphate und -arsenate von Reichenbach/Odw
;
_journal_name_full 'Fortschritte der Mineralogie'
_journal_page_first 231
_journal_page_last 232
_journal_volume 62
_journal_year 1984
_chemical_compound_source 'Reichenbach, Germany'
_chemical_formula_sum 'As2 Cu5 H4 O12'
_chemical_name_mineral Cornubite
_space_group_IT_number 2
_symmetry_space_group_name_Hall '-P 1'
_symmetry_space_group_name_H-M 'P -1'
_cell_angle_alpha 92.93
_cell_angle_beta 111.30
_cell_angle_gamma 107.47
_cell_formula_units_Z 1
_cell_length_a 6.121
_cell_length_b 6.251
_cell_length_c 6.790
_cell_volume 227.109
_database_code_amcsd 0012652
_exptl_crystal_density_diffrn 4.852
_cod_original_formula_sum 'Cu5 As2 O12 H4'
_cod_database_code 9012840

loop_
_space_group_symop_operation_xyz
x,y,z
-x,-y,-z

loop_
_atom_site_label
_atom_site_fract_x
_atom_site_fract_y
_atom_site_fract_z
_atom_site_U_iso_or_equiv
_atom_site_type_symbol
_atom_site_attached_hydrogens
Cu1 0.00000 0.00000 0.00000 0.00684 Cu 0
Cu2 0.99594 0.32402 0.33203 0.00785 Cu 0
Cu3 0.50677 0.32154 0.32393 0.00684 Cu 0
As 0.44718 0.17614 0.79809 0.00608 As 0
O2 0.83860 0.99050 0.21470 0.00899 O 0
O3 0.60340 0.01620 0.73860 0.00937 O 0
O5 0.38180 0.33950 0.60670 0.00849 O 0
O6 0.36500 0.65720 0.96230 0.00988 O 0
O-H1 0.83270 0.68830 0.86020 0.00709 O 1
O-H4 0.83830 0.34430 0.53290 0.00747 O 1

loop_
_cod_changelog_entry_id
_cod_changelog_entry_author
_cod_changelog_entry_date
_cod_changelog_entry_text
1
;cod-tools version 3.8.0
Id: cif_guess_AMCSD_atom_types 9574 2023-05-10 09:00:05Z saulius
;
2023-05-10T18:54:18+03:00
;Derived atom types and hydrogen counts
from atom names that follow the AMCSD naming convention
(Wat == water, O-H == hydroxyl).
;

loop_
_cod_related_entry_id
_cod_related_entry_database
_cod_related_entry_code
1 AMCSD 0012652
